data_4343203
loop_
_publ_author_name
'Wu, Yile'
'Liu, Liu'
'Su, Jue'
'Yan, Kaili'
'Wang, Tao'
'Zhu, Jun'
'Gao, Xiang'
'Gao, Yuxing'
'Zhao, Yufen'

_publ_section_title
;
 Reactivity of Germylene toward Phosphorus-Containing Compounds:
 Nucleophilic Addition and Tautomerism.
;
_journal_issue 9
_journal_name_full 'Inorganic chemistry'
_journal_page_first 4423
_journal_page_last 4430
_journal_paper_doi 10.1021/acs.inorgchem.5b00205
_journal_volume 54
_journal_year 2015
_chemical_formula_sum 'C41 H51 Ge N2 O P'
_chemical_formula_weight 691.40
_chemical_name_systematic
; 
 ? 
;
_space_group_IT_number 14
_symmetry_cell_setting monoclinic
_symmetry_space_group_name_Hall '-P 2yn'
_symmetry_space_group_name_H-M 'P 1 21/n 1'
_atom_sites_solution_hydrogens geom
_atom_sites_solution_primary direct
_atom_sites_solution_secondary difmap
_audit_creation_method SHELXL-97
_cell_angle_alpha 90.00
_cell_angle_beta 108.128(10)
_cell_angle_gamma 90.00
_cell_formula_units_Z 4
_cell_length_a 11.8190(14)
_cell_length_b 19.8686(16)
_cell_length_c 17.0018(14)
_cell_measurement_temperature 293(2)
_cell_volume 3794.3(7)
_computing_cell_refinement 'Bruker FRAMBO'
_computing_data_collection 'Bruker FRAMBO'
_computing_data_reduction 'Bruker SAINT'
_computing_molecular_graphics 'Bruker SHELXTL'
_computing_publication_material 'Bruker SHELXTL'
_computing_structure_refinement 'SHELXL-97 (Sheldrick, 1997)'
_computing_structure_solution 'SHELXS-97 (Sheldrick, 1990)'
_diffrn_ambient_temperature 293(2)
_diffrn_measured_fraction_theta_full 0.976
_diffrn_measured_fraction_theta_max 0.976
_diffrn_measurement_device_type 'multiwire proportional'
_diffrn_measurement_method 'phi and omega scans'
_diffrn_radiation_monochromator graphite
_diffrn_radiation_source 'fine-focus sealed tube'
_diffrn_radiation_type MoK\a
_diffrn_radiation_wavelength 0.71073
_diffrn_reflns_av_R_equivalents 0.0793
_diffrn_reflns_av_sigmaI/netI 0.1163
_diffrn_reflns_limit_h_max 14
_diffrn_reflns_limit_h_min -11
_diffrn_reflns_limit_k_max 21
_diffrn_reflns_limit_k_min -24
_diffrn_reflns_limit_l_max 17
_diffrn_reflns_limit_l_min -20
_diffrn_reflns_number 17325
_diffrn_reflns_theta_full 26.00
_diffrn_reflns_theta_max 26.00
_diffrn_reflns_theta_min 3.57
_exptl_absorpt_coefficient_mu 0.882
_exptl_absorpt_correction_type none
_exptl_crystal_colour yellow
_exptl_crystal_density_diffrn 1.210
_exptl_crystal_density_method 'not measured'
_exptl_crystal_description block
_exptl_crystal_F_000 1464
_exptl_crystal_size_max 0.20
_exptl_crystal_size_mid 0.13
_exptl_crystal_size_min 0.11
_refine_diff_density_max 1.413
_refine_diff_density_min -1.541
_refine_diff_density_rms '0.131 END'
_refine_ls_extinction_method none
_refine_ls_goodness_of_fit_ref 0.979
_refine_ls_hydrogen_treatment mixed
_refine_ls_matrix_type full
_refine_ls_number_parameters 425
_refine_ls_number_reflns 7276
_refine_ls_number_restraints 0
_refine_ls_restrained_S_all 0.979
_refine_ls_R_factor_all 0.1109
_refine_ls_R_factor_gt 0.0705
_refine_ls_shift/su_max 0.000
_refine_ls_shift/su_mean 0.000
_refine_ls_structure_factor_coef Fsqd
_refine_ls_weighting_details 'calc w=1/[\s^2^(Fo^2^)+(0.1233P)^2^+0.0000P] where P=(Fo^2^+2Fc^2^)/3'
_refine_ls_weighting_scheme calc
_refine_ls_wR_factor_gt 0.1767
_refine_ls_wR_factor_ref 0.2198
_reflns_number_gt 4743
_reflns_number_total 7276
_reflns_threshold_expression >2sigma(I)
_cod_data_source_file ic5b00205_si_001.cif
_cod_data_source_block 4
_cod_depositor_comments
;
The following automatic conversions were performed:

'_symmetry_cell_setting' value 'Monoclinic' changed to 'monoclinic'
according to
/usr/data/users/saulius/crontab/automatic-downloads/current/ACS/lib/dictionaries/cif_core.dic
dictionary named 'cif_core.dic' version 2.4.2 from 2011-04-26.

Automatic conversion script
Id: cif_fix_values 3271 2015-04-21 07:52:19Z andrius 
;
_cod_original_cell_volume 3794.3(6)
_cod_original_sg_symbol_H-M P2(1)/n
_cod_database_code 4343203

loop_
_symmetry_equiv_pos_as_xyz
'x, y, z'
'-x+1/2, y+1/2, -z+1/2'
'-x, -y, -z'
'x-1/2, -y-1/2, z-1/2'

loop_
_atom_site_label
_atom_site_type_symbol
_atom_site_fract_x
_atom_site_fract_y
_atom_site_fract_z
_atom_site_U_iso_or_equiv
_atom_site_adp_type
_atom_site_occupancy
_atom_site_symmetry_multiplicity
_atom_site_calc_flag
_atom_site_refinement_flags
Ge1 Ge 0.31191(4) 0.24518(2) 0.19902(2) 0.0198(2) Uani 1 1 d .
P1 P 0.37966(12) 0.13456(6) 0.32091(6) 0.0281(3) Uani 1 1 d .
O1 O 0.3248(3) 0.15284(14) 0.22285(17) 0.0263(7) Uani 1 1 d .
N2 N 0.3232(3) 0.23630(16) 0.0834(2) 0.0201(8) Uani 1 1 d .
N1 N 0.1341(3) 0.24880(16) 0.1502(2) 0.0193(8) Uani 1 1 d .
C18 C 0.4242(4) 0.2019(2) 0.0733(2) 0.0215(9) Uani 1 1 d .
C6 C 0.0599(4) 0.2253(2) 0.1985(2) 0.0201(9) Uani 1 1 d .
C7 C 0.0417(4) 0.2660(2) 0.2603(3) 0.0258(10) Uani 1 1 d .
C23 C 0.5370(5) 0.2331(2) 0.0985(3) 0.0277(11) Uani 1 1 d .
C19 C 0.4109(5) 0.1361(2) 0.0406(3) 0.0285(11) Uani 1 1 d .
C4 C 0.2510(4) 0.2733(2) 0.0229(3) 0.0262(10) Uani 1 1 d .
C3 C 0.1469(4) 0.3028(2) 0.0267(3) 0.0288(11) Uani 1 1 d .
H3 H 0.1149 0.3370 -0.0110 0.035 Uiso 1 1 calc R
C41 C 0.5628(5) 0.0874(2) 0.2608(3) 0.0354(12) Uani 1 1 d .
H41 H 0.5255 0.1120 0.2133 0.042 Uiso 1 1 calc R
C30 C 0.2790(5) 0.0682(2) 0.3363(3) 0.0306(12) Uani 1 1 d .
C36 C 0.5113(5) 0.0845(2) 0.3236(3) 0.0316(12) Uani 1 1 d .
C21 C 0.6238(5) 0.1316(2) 0.0635(3) 0.0358(12) Uani 1 1 d .
H21 H 0.6902 0.1078 0.0607 0.043 Uiso 1 1 calc R
C16 C 0.0368(5) 0.1145(2) 0.1183(3) 0.0307(11) Uani 1 1 d .
H16 H 0.1207 0.1208 0.1226 0.037 Uiso 1 1 calc R
C22 C 0.6359(5) 0.1959(2) 0.0941(3) 0.0334(11) Uani 1 1 d .
H22 H 0.7112 0.2153 0.1124 0.040 Uiso 1 1 calc R
C8 C -0.0311(5) 0.2410(2) 0.3052(3) 0.0308(12) Uani 1 1 d .
H8 H -0.0441 0.2668 0.3472 0.037 Uiso 1 1 calc R
C13 C 0.0957(5) 0.3362(2) 0.2800(3) 0.0316(11) Uani 1 1 d .
H13 H 0.1281 0.3492 0.2357 0.038 Uiso 1 1 calc R
C20 C 0.5133(5) 0.1026(2) 0.0368(3) 0.0359(12) Uani 1 1 d .
H20 H 0.5060 0.0591 0.0155 0.043 Uiso 1 1 calc R
C5 C 0.2831(5) 0.2840(3) -0.0557(3) 0.0374(13) Uani 1 1 d .
H5A H 0.3640 0.2992 -0.0420 0.056 Uiso 1 1 calc R
H5B H 0.2311 0.3172 -0.0893 0.056 Uiso 1 1 calc R
H5C H 0.2744 0.2424 -0.0857 0.056 Uiso 1 1 calc R
C25 C 0.5538(5) 0.3058(2) 0.1268(3) 0.0334(12) Uani 1 1 d .
H25 H 0.4754 0.3245 0.1226 0.040 Uiso 1 1 calc R
C28 C 0.2908(5) 0.1013(2) 0.0110(3) 0.0323(12) Uani 1 1 d .
H28 H 0.2307 0.1317 0.0200 0.039 Uiso 1 1 calc R
C26 C 0.6325(6) 0.3123(3) 0.2166(3) 0.0540(16) Uani 1 1 d .
H26A H 0.6001 0.2854 0.2514 0.081 Uiso 1 1 calc R
H26B H 0.6356 0.3585 0.2334 0.081 Uiso 1 1 calc R
H26C H 0.7114 0.2969 0.2215 0.081 Uiso 1 1 calc R
C10 C -0.0631(5) 0.1388(2) 0.2279(3) 0.0306(11) Uani 1 1 d .
H10 H -0.0993 0.0967 0.2174 0.037 Uiso 1 1 calc R
C35 C 0.2857(6) -0.0001(2) 0.3167(3) 0.0446(14) Uani 1 1 d .
H35 H 0.3430 -0.0141 0.2932 0.053 Uiso 1 1 calc R
C11 C 0.0110(4) 0.1597(2) 0.1819(2) 0.0258(10) Uani 1 1 d .
C29 C 0.2892(5) 0.0359(2) 0.0579(3) 0.0392(13) Uani 1 1 d .
H29A H 0.3443 0.0045 0.0472 0.059 Uiso 1 1 calc R
H29B H 0.2105 0.0171 0.0399 0.059 Uiso 1 1 calc R
H29C H 0.3116 0.0451 0.1162 0.059 Uiso 1 1 calc R
C2 C 0.0844(5) 0.2856(2) 0.0830(2) 0.0287(11) Uani 1 1 d .
C12 C 0.0032(6) 0.3895(3) 0.2840(4) 0.0479(15) Uani 1 1 d .
H12A H -0.0662 0.3851 0.2364 0.072 Uiso 1 1 calc R
H12B H 0.0366 0.4336 0.2847 0.072 Uiso 1 1 calc R
H12C H -0.0186 0.3829 0.3333 0.072 Uiso 1 1 calc R
C38 C 0.6762(6) 0.0145(3) 0.4003(4) 0.0590(19) Uani 1 1 d .
H38 H 0.7142 -0.0104 0.4475 0.071 Uiso 1 1 calc R
C17 C 0.0197(6) 0.0403(3) 0.1333(3) 0.0489(15) Uani 1 1 d .
H17A H 0.0661 0.0287 0.1888 0.073 Uiso 1 1 calc R
H17B H 0.0452 0.0137 0.0948 0.073 Uiso 1 1 calc R
H17C H -0.0629 0.0317 0.1259 0.073 Uiso 1 1 calc R
C1 C -0.0434(5) 0.3100(3) 0.0631(3) 0.0373(13) Uani 1 1 d .
H1A H -0.0917 0.2745 0.0740 0.056 Uiso 1 1 calc R
H1B H -0.0732 0.3225 0.0058 0.056 Uiso 1 1 calc R
H1C H -0.0460 0.3482 0.0970 0.056 Uiso 1 1 calc R
C33 C 0.1234(6) -0.0262(3) 0.3674(4) 0.0538(16) Uani 1 1 d .
H33 H 0.0724 -0.0579 0.3785 0.065 Uiso 1 1 calc R
C31 C 0.1918(5) 0.0872(2) 0.3712(3) 0.0353(12) Uani 1 1 d .
H31 H 0.1858 0.1321 0.3847 0.042 Uiso 1 1 calc R
C32 C 0.1141(6) 0.0410(3) 0.3864(3) 0.0463(14) Uani 1 1 d .
H32 H 0.0559 0.0548 0.4093 0.056 Uiso 1 1 calc R
C9 C -0.0833(5) 0.1786(3) 0.2872(3) 0.0351(12) Uani 1 1 d .
H9 H -0.1332 0.1633 0.3162 0.042 Uiso 1 1 calc R
C14 C 0.1980(6) 0.3359(3) 0.3612(3) 0.0479(15) Uani 1 1 d .
H14A H 0.1674 0.3274 0.4063 0.072 Uiso 1 1 calc R
H14B H 0.2372 0.3789 0.3689 0.072 Uiso 1 1 calc R
H14C H 0.2539 0.3014 0.3593 0.072 Uiso 1 1 calc R
C40 C 0.6689(5) 0.0544(3) 0.2671(4) 0.0491(15) Uani 1 1 d .
H40 H 0.7013 0.0565 0.2238 0.059 Uiso 1 1 calc R
C27 C 0.2584(7) 0.0869(3) -0.0828(3) 0.0584(18) Uani 1 1 d .
H27A H 0.2676 0.1273 -0.1112 0.088 Uiso 1 1 calc R
H27B H 0.1773 0.0719 -0.1035 0.088 Uiso 1 1 calc R
H27C H 0.3101 0.0527 -0.0921 0.088 Uiso 1 1 calc R
C24 C 0.6066(7) 0.3474(3) 0.0701(4) 0.0528(16) Uani 1 1 d .
H24A H 0.6895 0.3367 0.0821 0.079 Uiso 1 1 calc R
H24B H 0.5982 0.3945 0.0796 0.079 Uiso 1 1 calc R
H24C H 0.5652 0.3369 0.0133 0.079 Uiso 1 1 calc R
C37 C 0.5695(6) 0.0469(2) 0.3945(3) 0.0458(15) Uani 1 1 d .
H37 H 0.5368 0.0436 0.4375 0.055 Uiso 1 1 calc R
C39 C 0.7261(6) 0.0186(3) 0.3377(4) 0.0578(18) Uani 1 1 d .
H39 H 0.7981 -0.0027 0.3427 0.069 Uiso 1 1 calc R
C15 C -0.0377(6) 0.1328(3) 0.0291(3) 0.0502(15) Uani 1 1 d .
H15A H -0.1207 0.1315 0.0243 0.075 Uiso 1 1 calc R
H15B H -0.0218 0.1010 -0.0087 0.075 Uiso 1 1 calc R
H15C H -0.0168 0.1772 0.0162 0.075 Uiso 1 1 calc R
C34 C 0.2087(6) -0.0462(3) 0.3317(4) 0.0542(16) Uani 1 1 d .
H34 H 0.2137 -0.0912 0.3179 0.065 Uiso 1 1 calc R

loop_
_atom_site_aniso_label
_atom_site_aniso_U_11
_atom_site_aniso_U_22
_atom_site_aniso_U_33
_atom_site_aniso_U_23
_atom_site_aniso_U_13
_atom_site_aniso_U_12
Ge1 0.0159(3) 0.0236(3) 0.0187(3) 0.00009(16) 0.0037(2) 0.00007(18)
P1 0.0356(8) 0.0235(6) 0.0210(6) 0.0022(4) 0.0028(5) -0.0006(5)
O1 0.025(2) 0.0295(16) 0.0231(14) 0.0036(13) 0.0055(13) 0.0037(14)
N2 0.015(2) 0.0212(16) 0.0244(17) -0.0024(14) 0.0066(16) 0.0006(15)
N1 0.015(2) 0.030(2) 0.0173(17) 0.0017(13) 0.0114(16) 0.0019(15)
C18 0.019(3) 0.025(2) 0.0237(19) 0.0002(18) 0.0109(18) 0.0038(19)
C6 0.018(3) 0.029(2) 0.0160(19) 0.0032(18) 0.0099(18) 0.0077(19)
C7 0.019(3) 0.033(2) 0.023(2) 0.0089(19) 0.004(2) 0.001(2)
C23 0.023(3) 0.029(2) 0.032(2) 0.000(2) 0.011(2) 0.001(2)
C19 0.029(3) 0.027(2) 0.029(2) -0.0016(19) 0.008(2) -0.002(2)
C4 0.025(3) 0.027(2) 0.027(2) 0.0032(19) 0.009(2) -0.003(2)
C3 0.020(3) 0.037(3) 0.030(2) 0.009(2) 0.009(2) 0.010(2)
C41 0.023(3) 0.036(3) 0.045(3) 0.008(2) 0.007(2) -0.001(2)
C30 0.043(3) 0.023(2) 0.022(2) -0.0008(18) 0.004(2) 0.001(2)
C36 0.030(3) 0.020(2) 0.033(2) -0.0052(19) -0.006(2) 0.001(2)
C21 0.034(3) 0.030(3) 0.052(3) 0.004(2) 0.025(3) 0.009(2)
C16 0.019(3) 0.043(3) 0.031(2) -0.013(2) 0.008(2) -0.010(2)
C22 0.019(3) 0.037(3) 0.044(3) 0.000(2) 0.008(2) 0.002(2)
C8 0.033(3) 0.037(3) 0.026(2) -0.0025(19) 0.016(2) 0.003(2)
C13 0.035(3) 0.035(3) 0.031(2) -0.005(2) 0.020(2) 0.003(2)
C20 0.036(3) 0.030(2) 0.045(3) -0.005(2) 0.016(2) 0.005(2)
C5 0.036(3) 0.050(3) 0.031(2) 0.014(2) 0.018(2) 0.016(3)
C25 0.024(3) 0.033(3) 0.041(3) -0.012(2) 0.006(2) -0.002(2)
C28 0.032(3) 0.026(2) 0.038(2) -0.008(2) 0.009(2) -0.001(2)
C26 0.055(4) 0.054(3) 0.049(3) -0.015(3) 0.010(3) -0.012(3)
C10 0.027(3) 0.037(3) 0.030(2) 0.001(2) 0.013(2) -0.004(2)
C35 0.051(4) 0.033(3) 0.056(3) -0.002(2) 0.027(3) -0.002(3)
C11 0.020(3) 0.034(2) 0.024(2) 0.0020(19) 0.0079(19) 0.000(2)
C29 0.039(3) 0.038(3) 0.045(3) -0.004(2) 0.019(3) -0.009(3)
C2 0.028(3) 0.035(2) 0.022(2) 0.0028(19) 0.008(2) 0.005(2)
C12 0.052(4) 0.038(3) 0.061(3) -0.006(3) 0.029(3) -0.002(3)
C38 0.060(5) 0.039(3) 0.054(3) 0.009(3) -0.017(3) 0.006(3)
C17 0.051(4) 0.047(3) 0.054(3) -0.018(3) 0.024(3) -0.017(3)
C1 0.030(3) 0.053(3) 0.031(2) 0.012(2) 0.013(2) 0.013(3)
C33 0.067(5) 0.034(3) 0.069(4) 0.011(3) 0.032(4) -0.003(3)
C31 0.045(4) 0.034(3) 0.029(2) 0.003(2) 0.014(2) 0.006(2)
C32 0.053(4) 0.049(3) 0.043(3) 0.010(2) 0.024(3) -0.006(3)
C9 0.026(3) 0.048(3) 0.038(3) 0.000(2) 0.018(2) 0.000(2)
C14 0.044(4) 0.057(3) 0.042(3) -0.013(3) 0.012(3) -0.003(3)
C40 0.030(4) 0.043(3) 0.074(4) 0.012(3) 0.015(3) 0.012(3)
C27 0.064(5) 0.061(4) 0.041(3) -0.003(3) 0.003(3) -0.027(3)
C24 0.067(5) 0.035(3) 0.063(3) -0.006(3) 0.030(3) -0.011(3)
C37 0.055(4) 0.033(3) 0.036(3) 0.006(2) -0.005(3) 0.003(3)
C39 0.034(4) 0.033(3) 0.088(4) 0.008(3) -0.007(3) 0.009(3)
C15 0.040(4) 0.076(4) 0.033(3) -0.019(3) 0.009(3) -0.010(3)
C34 0.057(4) 0.032(3) 0.082(4) 0.007(3) 0.033(4) -0.004(3)

loop_
_atom_type_symbol
_atom_type_description
_atom_type_scat_dispersion_real
_atom_type_scat_dispersion_imag
_atom_type_scat_source
C C 0.0033 0.0016 'International Tables Vol C Tables 4.2.6.8 and 6.1.1.4'
H H 0.0000 0.0000 'International Tables Vol C Tables 4.2.6.8 and 6.1.1.4'
N N 0.0061 0.0033 'International Tables Vol C Tables 4.2.6.8 and 6.1.1.4'
O O 0.0106 0.0060 'International Tables Vol C Tables 4.2.6.8 and 6.1.1.4'
P P 0.1023 0.0942 'International Tables Vol C Tables 4.2.6.8 and 6.1.1.4'
Ge Ge 0.1547 1.8001 'International Tables Vol C Tables 4.2.6.8 and 6.1.1.4'

loop_
_geom_angle_atom_site_label_1
_geom_angle_atom_site_label_2
_geom_angle_atom_site_label_3
_geom_angle
O1 Ge1 N1 97.39(13)
O1 Ge1 N2 95.70(13)
N1 Ge1 N2 88.76(15)
O1 P1 C36 102.17(19)
O1 P1 C30 103.59(18)
C36 P1 C30 100.8(2)
P1 O1 Ge1 114.75(16)
C4 N2 C18 121.8(4)
C4 N2 Ge1 118.8(3)
C18 N2 Ge1 118.0(3)
C2 N1 C6 118.6(4)
C2 N1 Ge1 120.1(3)
C6 N1 Ge1 119.6(3)
C19 C18 C23 120.4(4)
C19 C18 N2 119.7(4)
C23 C18 N2 119.8(4)
C7 C6 C11 122.3(4)
C7 C6 N1 120.1(4)
C11 C6 N1 117.6(4)
C6 C7 C8 117.8(4)
C6 C7 C13 122.9(4)
C8 C7 C13 119.2(4)
C22 C23 C18 118.4(4)
C22 C23 C25 119.3(5)
C18 C23 C25 122.3(4)
C20 C19 C18 117.9(5)
C20 C19 C28 119.9(4)
C18 C19 C28 122.1(4)
N2 C4 C3 124.3(4)
N2 C4 C5 118.9(4)
C3 C4 C5 116.9(4)
C4 C3 C2 125.8(4)
C36 C41 C40 121.6(5)
C31 C30 C35 117.8(5)
C31 C30 P1 117.5(3)
C35 C30 P1 124.7(4)
C41 C36 C37 117.9(5)
C41 C36 P1 122.1(3)
C37 C36 P1 119.7(4)
C20 C21 C22 119.7(5)
C11 C16 C17 113.0(4)
C11 C16 C15 112.6(4)
C17 C16 C15 109.2(4)
C21 C22 C23 121.4(5)
C9 C8 C7 120.4(5)
C14 C13 C7 110.8(4)
C14 C13 C12 109.7(4)
C7 C13 C12 112.6(4)
C21 C20 C19 122.2(5)
C23 C25 C26 112.1(4)
C23 C25 C24 110.5(4)
C26 C25 C24 110.0(5)
C19 C28 C29 112.2(4)
C19 C28 C27 109.4(4)
C29 C28 C27 110.1(4)
C9 C10 C11 121.5(5)
C34 C35 C30 120.9(6)
C10 C11 C6 116.6(4)
C10 C11 C16 121.4(4)
C6 C11 C16 122.0(4)
N1 C2 C3 121.8(4)
N1 C2 C1 120.6(4)
C3 C2 C1 117.5(4)
C39 C38 C37 121.1(5)
C34 C33 C32 119.9(6)
C32 C31 C30 121.6(5)
C31 C32 C33 119.5(6)
C10 C9 C8 121.3(5)
C39 C40 C41 119.8(6)
C38 C37 C36 120.0(6)
C38 C39 C40 119.6(6)
C35 C34 C33 120.3(5)

loop_
_geom_bond_atom_site_label_1
_geom_bond_atom_site_label_2
_geom_bond_distance
Ge1 O1 1.875(3)
Ge1 N1 2.006(4)
Ge1 N2 2.018(4)
P1 O1 1.631(3)
P1 C36 1.835(5)
P1 C30 1.848(5)
N2 C4 1.334(6)
N2 C18 1.431(6)
N1 C2 1.330(5)
N1 C6 1.453(6)
C18 C19 1.409(6)
C18 C23 1.411(7)
C6 C7 1.395(6)
C6 C11 1.418(6)
C7 C8 1.406(7)
C7 C13 1.527(6)
C23 C22 1.406(7)
C23 C25 1.516(6)
C19 C20 1.400(7)
C19 C28 1.518(7)
C4 C3 1.383(7)
C4 C5 1.514(6)
C3 C2 1.422(7)
C41 C36 1.385(7)
C41 C40 1.389(8)
C30 C31 1.393(7)
C30 C35 1.404(7)
C36 C37 1.403(6)
C21 C20 1.369(8)
C21 C22 1.370(7)
C16 C11 1.509(6)
C16 C17 1.519(7)
C16 C15 1.542(7)
C8 C9 1.376(7)
C13 C14 1.525(7)
C13 C12 1.537(7)
C25 C26 1.526(7)
C25 C24 1.542(8)
C28 C29 1.527(7)
C28 C27 1.547(7)
C10 C9 1.360(6)
C10 C11 1.406(7)
C35 C34 1.370(8)
C2 C1 1.520(7)
C38 C39 1.371(9)
C38 C37 1.391(9)
C33 C34 1.387(9)
C33 C32 1.387(8)
C31 C32 1.378(8)
C40 C39 1.377(8)
